data_4022181
loop_
_publ_author_name
'Zhaoyan Zheng'
'Zhengkun Yu'
'Ning Luo'
'Xiuwen Han'

_publ_section_title
;
 Tautomerism-Dependent Ring Construction of N-Heterocyclic
 Compounds from the Reactions of 1-Alkynyl Fischer Carbene Complexes
 and Substituted Pyrazolinones
;
_journal_name_full 'Journal of Organic Chemistry'
_journal_page_first 9695
_journal_page_last 9700
_journal_paper_doi 10.1021/jo061725+
_journal_volume 71
_journal_year 2006
_chemical_formula_sum 'C13 H10 N2 O2'
_chemical_formula_weight 226.23
_chemical_name_systematic
; 
 ? 
;
_space_group_IT_number 2
_symmetry_cell_setting triclinic
_symmetry_space_group_name_Hall '-P 1'
_symmetry_space_group_name_H-M 'P -1'
_atom_sites_solution_hydrogens geom
_atom_sites_solution_primary direct
_atom_sites_solution_secondary difmap
_audit_creation_method SHELXL-97
_cell_angle_alpha 89.906(2)
_cell_angle_beta 75.338(2)
_cell_angle_gamma 86.599(2)
_cell_formula_units_Z 4
_cell_length_a 8.1744(10)
_cell_length_b 11.2178(13)
_cell_length_c 12.2979(15)
_cell_measurement_reflns_used 1549
_cell_measurement_temperature 293(2)
_cell_measurement_theta_max 48.083
_cell_measurement_theta_min 4.961
_cell_volume 1089.0(2)
_computing_cell_refinement 'Bruker SMART'
_computing_data_collection 'Bruker SMART'
_computing_data_reduction 'Bruker SHELXTL'
_computing_molecular_graphics 'Bruker SHELXTL'
_computing_publication_material 'Bruker SHELXTL'
_computing_structure_refinement 'SHELXL-97 (Sheldrick, 1997)'
_computing_structure_solution 'SHELXS-97 (Sheldrick, 1990)'
_diffrn_ambient_temperature 293(2)
_diffrn_measured_fraction_theta_full 0.973
_diffrn_measured_fraction_theta_max 0.973
_diffrn_measurement_device_type 'CCD area detector'
_diffrn_measurement_method 'phi and omega scans'
_diffrn_radiation_monochromator graphite
_diffrn_radiation_source 'fine-focus sealed tube'
_diffrn_radiation_type MoK\a
_diffrn_radiation_wavelength 0.71073
_diffrn_reflns_av_R_equivalents 0.0372
_diffrn_reflns_av_sigmaI/netI 0.0617
_diffrn_reflns_limit_h_max 7
_diffrn_reflns_limit_h_min -10
_diffrn_reflns_limit_k_max 14
_diffrn_reflns_limit_k_min -13
_diffrn_reflns_limit_l_max 15
_diffrn_reflns_limit_l_min -15
_diffrn_reflns_number 6456
_diffrn_reflns_theta_full 27.00
_diffrn_reflns_theta_max 27.00
_diffrn_reflns_theta_min 1.71
_exptl_absorpt_coefficient_mu 0.095
_exptl_absorpt_correction_T_max 1.00000
_exptl_absorpt_correction_T_min 0.77401
_exptl_absorpt_correction_type empirical
_exptl_crystal_colour colorless
_exptl_crystal_density_diffrn 1.380
_exptl_crystal_density_method 'not measured'
_exptl_crystal_F_000 472
_exptl_crystal_size_max 0.489
_exptl_crystal_size_mid 0.321
_exptl_crystal_size_min 0.301
_refine_diff_density_max 0.183
_refine_diff_density_min -0.210
_refine_diff_density_rms 0.036
_refine_ls_extinction_method none
_refine_ls_goodness_of_fit_ref 0.883
_refine_ls_hydrogen_treatment mixed
_refine_ls_matrix_type full
_refine_ls_number_parameters 365
_refine_ls_number_reflns 4640
_refine_ls_number_restraints 0
_refine_ls_restrained_S_all 0.883
_refine_ls_R_factor_all 0.0813
_refine_ls_R_factor_gt 0.0474
_refine_ls_shift/su_max 0.006
_refine_ls_shift/su_mean 0.000
_refine_ls_structure_factor_coef Fsqd
_refine_ls_weighting_details 'calc w=1/[\s^2^(Fo^2^)+(0.0409P)^2^+0.0000P] where P=(Fo^2^+2Fc^2^)/3'
_refine_ls_weighting_scheme calc
_refine_ls_wR_factor_gt 0.0961
_refine_ls_wR_factor_ref 0.1088
_reflns_number_gt 2732
_reflns_number_total 4640
_reflns_threshold_expression >2sigma(I)
_cod_data_source_file jo061725+si20060821_041631_5.cif
_cod_depositor_comments
;
The following automatic conversions were performed:
'_symmetry_cell_setting' value 'Triclinic' changed to 'triclinic'
according to '/home/saulius/struct/CIF-dictionaries/cif_core.dic'
dictionary named 'cif_core.dic' version 2.4.1 from 2010-06-29.

Automatic conversion script
Id: cif_fix_enum 1527 2010-12-29 10:47:43Z saulius 
;
_cod_database_code 4022181

loop_
_symmetry_equiv_pos_as_xyz
'x, y, z'
'-x, -y, -z'

loop_
_atom_site_label
_atom_site_type_symbol
_atom_site_fract_x
_atom_site_fract_y
_atom_site_fract_z
_atom_site_U_iso_or_equiv
_atom_site_adp_type
_atom_site_occupancy
_atom_site_symmetry_multiplicity
_atom_site_calc_flag
_atom_site_refinement_flags
O1 O -0.0012(2) 0.67331(12) 0.06163(12) 0.0796(5) Uani 1 1 d .
O2 O 0.18698(15) 0.99860(10) 0.06854(10) 0.0522(3) Uani 1 1 d .
O3 O 0.2155(2) 0.79207(12) 0.57220(13) 0.0820(5) Uani 1 1 d .
O4 O 0.27157(16) 0.43489(10) 0.51449(11) 0.0555(4) Uani 1 1 d .
N1 N 0.03726(19) 0.83767(12) 0.15880(12) 0.0494(4) Uani 1 1 d .
N2 N -0.0537(2) 0.80464(13) 0.26283(13) 0.0562(4) Uani 1 1 d .
N3 N 0.27876(19) 0.60415(13) 0.62663(13) 0.0498(4) Uani 1 1 d .
N4 N 0.3078(2) 0.63246(14) 0.72841(13) 0.0567(4) Uani 1 1 d .
C1 C 0.0611(3) 0.76866(17) 0.06101(16) 0.0555(5) Uani 1 1 d .
C2 C 0.1652(3) 0.82625(18) -0.03456(17) 0.0560(5) Uani 1 1 d .
C3 C 0.2252(2) 0.93326(16) -0.02986(15) 0.0469(5) Uani 1 1 d .
C4 C 0.0923(2) 0.94938(15) 0.16203(15) 0.0458(4) Uani 1 1 d .
C5 C 0.0352(2) 0.99193(18) 0.26792(16) 0.0544(5) Uani 1 1 d .
C6 C -0.0531(2) 0.89906(17) 0.32707(16) 0.0524(5) Uani 1 1 d .
C7 C -0.1415(3) 0.89636(19) 0.44921(16) 0.0716(6) Uani 1 1 d .
H7A H -0.2288 0.8406 0.4608 0.107 Uiso 1 1 calc R
H7B H -0.1912 0.9745 0.4739 0.107 Uiso 1 1 calc R
H7C H -0.0614 0.8722 0.4914 0.107 Uiso 1 1 calc R
C8 C 0.3362(2) 0.99515(16) -0.12245(15) 0.0487(5) Uani 1 1 d .
C9 C 0.4131(3) 1.09722(19) -0.1033(2) 0.0604(6) Uani 1 1 d .
C10 C 0.5204(3) 1.1517(2) -0.1921(2) 0.0708(6) Uani 1 1 d .
C11 C 0.5514(3) 1.1054(3) -0.2990(2) 0.0747(7) Uani 1 1 d .
C12 C 0.4755(3) 1.0055(2) -0.3183(2) 0.0712(7) Uani 1 1 d .
C13 C 0.3682(3) 0.9499(2) -0.23147(17) 0.0606(6) Uani 1 1 d .
C14 C 0.2285(3) 0.68538(17) 0.55394(17) 0.0554(5) Uani 1 1 d .
C15 C 0.2011(3) 0.62626(17) 0.45659(17) 0.0542(5) Uani 1 1 d .
C16 C 0.2230(2) 0.50889(15) 0.43825(15) 0.0465(4) Uani 1 1 d .
C17 C 0.2950(2) 0.48407(16) 0.60957(16) 0.0486(5) Uani 1 1 d .
C18 C 0.3353(3) 0.43160(19) 0.69817(17) 0.0576(5) Uani 1 1 d .
C19 C 0.3424(2) 0.52765(18) 0.76945(16) 0.0537(5) Uani 1 1 d .
C20 C 0.3818(3) 0.5199(2) 0.88131(17) 0.0738(6) Uani 1 1 d .
H20A H 0.3894 0.5988 0.9089 0.111 Uiso 1 1 calc R
H20B H 0.4878 0.4750 0.8739 0.111 Uiso 1 1 calc R
H20C H 0.2936 0.4809 0.9331 0.111 Uiso 1 1 calc R
C21 C 0.2061(2) 0.44199(15) 0.33992(15) 0.0466(4) Uani 1 1 d .
C22 C 0.1189(2) 0.49281(19) 0.26571(17) 0.0525(5) Uani 1 1 d .
C23 C 0.1053(3) 0.42956(19) 0.17333(18) 0.0590(5) Uani 1 1 d .
C24 C 0.1781(3) 0.3154(2) 0.15256(19) 0.0625(6) Uani 1 1 d .
C25 C 0.2660(3) 0.26431(19) 0.22422(18) 0.0609(6) Uani 1 1 d .
C26 C 0.2786(3) 0.32637(17) 0.31774(17) 0.0527(5) Uani 1 1 d .
H2 H 0.187(2) 0.7866(15) -0.1030(15) 0.058(6) Uiso 1 1 d .
H5 H 0.051(2) 1.0683(15) 0.2936(14) 0.049(5) Uiso 1 1 d .
H9 H 0.394(2) 1.1297(15) -0.0300(16) 0.058(6) Uiso 1 1 d .
H10 H 0.569(3) 1.2198(17) -0.1715(16) 0.074(7) Uiso 1 1 d .
H11 H 0.625(3) 1.1452(19) -0.357(2) 0.093(8) Uiso 1 1 d .
H12 H 0.499(3) 0.9699(19) -0.394(2) 0.093(8) Uiso 1 1 d .
H13 H 0.318(2) 0.8788(18) -0.2481(16) 0.073(7) Uiso 1 1 d .
H15 H 0.169(2) 0.6718(14) 0.4070(14) 0.046(5) Uiso 1 1 d .
H18 H 0.355(2) 0.3480(16) 0.7091(14) 0.059(5) Uiso 1 1 d .
H22 H 0.071(2) 0.5705(16) 0.2787(15) 0.064(6) Uiso 1 1 d .
H23 H 0.050(2) 0.4641(15) 0.1204(16) 0.060(6) Uiso 1 1 d .
H24 H 0.168(2) 0.2725(16) 0.0874(17) 0.069(6) Uiso 1 1 d .
H25 H 0.320(2) 0.1827(17) 0.2064(15) 0.067(6) Uiso 1 1 d .
H26 H 0.340(2) 0.2912(14) 0.3651(14) 0.051(5) Uiso 1 1 d .

loop_
_atom_site_aniso_label
_atom_site_aniso_U_11
_atom_site_aniso_U_22
_atom_site_aniso_U_33
_atom_site_aniso_U_23
_atom_site_aniso_U_13
_atom_site_aniso_U_12
O1 0.1299(14) 0.0555(9) 0.0554(10) 0.0010(7) -0.0218(9) -0.0295(9)
O2 0.0599(8) 0.0503(7) 0.0409(8) -0.0021(6) -0.0022(6) -0.0066(6)
O3 0.1334(15) 0.0446(8) 0.0706(11) -0.0005(7) -0.0321(10) 0.0001(8)
O4 0.0734(9) 0.0453(7) 0.0513(8) 0.0030(6) -0.0232(7) 0.0001(6)
N1 0.0615(10) 0.0468(9) 0.0374(9) 0.0001(7) -0.0079(8) -0.0043(8)
N2 0.0692(11) 0.0546(10) 0.0426(10) 0.0051(8) -0.0095(8) -0.0074(8)
N3 0.0569(10) 0.0475(9) 0.0438(10) 0.0027(7) -0.0099(8) -0.0063(7)
N4 0.0645(11) 0.0610(10) 0.0439(10) 0.0005(8) -0.0116(8) -0.0085(8)
C1 0.0774(15) 0.0476(11) 0.0438(12) -0.0015(9) -0.0195(10) -0.0033(11)
C2 0.0788(15) 0.0511(12) 0.0370(12) -0.0022(10) -0.0132(10) -0.0019(11)
C3 0.0523(12) 0.0508(11) 0.0361(11) -0.0017(9) -0.0106(9) 0.0066(9)
C4 0.0498(11) 0.0455(10) 0.0398(11) 0.0030(8) -0.0072(9) -0.0030(9)
C5 0.0634(13) 0.0496(12) 0.0452(13) -0.0059(10) -0.0041(10) -0.0065(10)
C6 0.0549(12) 0.0551(11) 0.0440(12) 0.0011(10) -0.0079(9) 0.0016(10)
C7 0.0839(16) 0.0766(14) 0.0442(13) 0.0022(11) 0.0025(11) -0.0050(12)
C8 0.0488(11) 0.0513(11) 0.0433(12) 0.0065(9) -0.0088(9) 0.0058(9)
C9 0.0587(14) 0.0665(14) 0.0533(15) 0.0079(11) -0.0099(11) -0.0001(11)
C10 0.0632(15) 0.0676(15) 0.0791(19) 0.0169(13) -0.0126(13) -0.0070(12)
C11 0.0646(16) 0.0864(18) 0.0620(17) 0.0285(15) 0.0019(13) 0.0062(14)
C12 0.0711(16) 0.0854(17) 0.0481(15) 0.0102(13) -0.0019(12) 0.0099(14)
C13 0.0650(14) 0.0676(14) 0.0438(13) 0.0041(11) -0.0063(11) 0.0057(12)
C14 0.0663(13) 0.0472(11) 0.0489(13) 0.0049(9) -0.0075(10) -0.0027(10)
C15 0.0687(14) 0.0472(12) 0.0458(13) 0.0081(9) -0.0135(10) -0.0015(10)
C16 0.0440(11) 0.0467(11) 0.0454(11) 0.0086(9) -0.0054(9) -0.0031(8)
C17 0.0513(12) 0.0485(11) 0.0451(12) 0.0018(9) -0.0102(9) -0.0040(9)
C18 0.0673(14) 0.0519(12) 0.0554(14) 0.0074(10) -0.0192(11) -0.0008(11)
C19 0.0500(12) 0.0628(13) 0.0472(12) 0.0050(10) -0.0096(9) -0.0054(10)
C20 0.0826(16) 0.0894(16) 0.0517(14) 0.0054(12) -0.0216(12) -0.0048(13)
C21 0.0444(11) 0.0487(11) 0.0436(11) 0.0053(9) -0.0047(9) -0.0062(9)
C22 0.0508(12) 0.0534(12) 0.0498(13) 0.0042(10) -0.0073(9) 0.0003(10)
C23 0.0586(14) 0.0691(14) 0.0515(14) 0.0085(11) -0.0179(11) -0.0052(11)
C24 0.0671(15) 0.0679(14) 0.0536(14) -0.0057(11) -0.0165(11) -0.0078(12)
C25 0.0700(15) 0.0531(13) 0.0602(14) -0.0030(11) -0.0181(12) -0.0008(11)
C26 0.0562(13) 0.0497(11) 0.0528(13) 0.0067(10) -0.0145(10) -0.0054(10)

loop_
_atom_type_symbol
_atom_type_description
_atom_type_scat_dispersion_real
_atom_type_scat_dispersion_imag
_atom_type_scat_source
C C 0.0033 0.0016 'International Tables Vol C Tables 4.2.6.8 and 6.1.1.4'
H H 0.0000 0.0000 'International Tables Vol C Tables 4.2.6.8 and 6.1.1.4'
N N 0.0061 0.0033 'International Tables Vol C Tables 4.2.6.8 and 6.1.1.4'
O O 0.0106 0.0060 'International Tables Vol C Tables 4.2.6.8 and 6.1.1.4'

loop_
_geom_angle_atom_site_label_1
_geom_angle_atom_site_label_2
_geom_angle_atom_site_label_3
_geom_angle
C4 O2 C3 118.25(14)
C17 O4 C16 118.33(14)
C4 N1 N2 111.15(14)
C4 N1 C1 124.43(16)
N2 N1 C1 124.31(15)
C6 N2 N1 103.48(15)
C17 N3 N4 110.39(15)
C17 N3 C14 124.17(16)
N4 N3 C14 125.31(15)
C19 N4 N3 103.77(15)
O1 C1 N1 121.69(19)
O1 C1 C2 127.04(18)
N1 C1 C2 111.27(17)
C3 C2 C1 123.86(19)
C3 C2 H2 119.1(11)
C1 C2 H2 117.0(11)
C2 C3 O2 121.13(18)
C2 C3 C8 126.75(17)
O2 C3 C8 112.12(16)
C5 C4 O2 131.21(17)
C5 C4 N1 107.97(17)
O2 C4 N1 120.82(16)
C4 C5 C6 104.46(17)
C4 C5 H5 126.3(11)
C6 C5 H5 129.3(11)
N2 C6 C5 112.93(17)
N2 C6 C7 119.23(18)
C5 C6 C7 127.83(18)
C6 C7 H7A 109.5
C6 C7 H7B 109.5
H7A C7 H7B 109.5
C6 C7 H7C 109.5
H7A C7 H7C 109.5
H7B C7 H7C 109.5
C9 C8 C13 119.0(2)
C9 C8 C3 121.26(18)
C13 C8 C3 119.73(18)
C10 C9 C8 119.8(2)
C10 C9 H9 119.4(12)
C8 C9 H9 120.8(11)
C11 C10 C9 120.5(3)
C11 C10 H10 125.2(13)
C9 C10 H10 114.3(13)
C12 C11 C10 119.9(2)
C12 C11 H11 122.1(14)
C10 C11 H11 117.9(14)
C11 C12 C13 120.6(3)
C11 C12 H12 121.0(13)
C13 C12 H12 118.3(13)
C12 C13 C8 120.2(2)
C12 C13 H13 118.4(12)
C8 C13 H13 121.4(12)
O3 C14 N3 122.18(18)
O3 C14 C15 126.27(18)
N3 C14 C15 111.53(17)
C16 C15 C14 124.08(19)
C16 C15 H15 119.1(11)
C14 C15 H15 116.8(11)
C15 C16 O4 120.76(17)
C15 C16 C21 127.84(17)
O4 C16 C21 111.38(14)
C18 C17 O4 129.94(17)
C18 C17 N3 109.03(17)
O4 C17 N3 121.03(16)
C17 C18 C19 103.82(17)
C17 C18 H18 127.6(10)
C19 C18 H18 128.6(10)
N4 C19 C18 112.99(17)
N4 C19 C20 120.50(18)
C18 C19 C20 126.51(18)
C19 C20 H20A 109.5
C19 C20 H20B 109.5
H20A C20 H20B 109.5
C19 C20 H20C 109.5
H20A C20 H20C 109.5
H20B C20 H20C 109.5
C26 C21 C22 118.45(18)
C26 C21 C16 120.56(17)
C22 C21 C16 120.99(16)
C23 C22 C21 120.41(19)
C23 C22 H22 120.1(11)
C21 C22 H22 119.5(11)
C22 C23 C24 120.4(2)
C22 C23 H23 121.4(10)
C24 C23 H23 118.2(10)
C23 C24 C25 120.0(2)
C23 C24 H24 119.5(11)
C25 C24 H24 120.4(11)
C26 C25 C24 120.0(2)
C26 C25 H25 121.4(10)
C24 C25 H25 118.5(10)
C25 C26 C21 120.7(2)
C25 C26 H26 119.2(10)
C21 C26 H26 120.0(10)

loop_
_geom_bond_atom_site_label_1
_geom_bond_atom_site_label_2
_geom_bond_distance
O1 C1 1.211(2)
O2 C4 1.351(2)
O2 C3 1.3724(19)
O3 C14 1.212(2)
O4 C17 1.355(2)
O4 C16 1.3685(19)
N1 C4 1.360(2)
N1 N2 1.370(2)
N1 C1 1.396(2)
N2 C6 1.323(2)
N3 C17 1.357(2)
N3 N4 1.3729(19)
N3 C14 1.392(2)
N4 C19 1.322(2)
C1 C2 1.442(3)
C2 C3 1.330(2)
C2 H2 0.924(17)
C3 C8 1.466(2)
C4 C5 1.345(2)
C5 C6 1.399(3)
C5 H5 0.940(16)
C6 C7 1.494(3)
C7 H7A 0.9600
C7 H7B 0.9600
C7 H7C 0.9600
C8 C9 1.387(3)
C8 C13 1.390(3)
C9 C10 1.383(3)
C9 H9 0.944(18)
C10 C11 1.372(3)
C10 H10 0.945(19)
C11 C12 1.363(3)
C11 H11 0.94(2)
C12 C13 1.374(3)
C12 H12 0.98(2)
C13 H13 0.965(19)
C14 C15 1.442(3)
C15 C16 1.330(2)
C15 H15 0.877(16)
C16 C21 1.464(2)
C17 C18 1.341(2)
C18 C19 1.403(3)
C18 H18 0.958(17)
C19 C20 1.492(3)
C20 H20A 0.9600
C20 H20B 0.9600
C20 H20C 0.9600
C21 C26 1.392(2)
C21 C22 1.394(2)
C22 C23 1.372(3)
C22 H22 0.930(18)
C23 C24 1.375(3)
C23 H23 0.949(18)
C24 C25 1.376(3)
C24 H24 0.959(19)
C25 C26 1.375(3)
C25 H25 0.991(18)
C26 H26 0.933(16)

loop_
_geom_torsion_atom_site_label_1
_geom_torsion_atom_site_label_2
_geom_torsion_atom_site_label_3
_geom_torsion_atom_site_label_4
_geom_torsion
C4 N1 N2 C6 0.69(19)
C1 N1 N2 C6 -175.52(16)
C17 N3 N4 C19 0.5(2)
C14 N3 N4 C19 176.49(18)
C4 N1 C1 O1 -174.49(17)
N2 N1 C1 O1 1.2(3)
C4 N1 C1 C2 5.4(2)
N2 N1 C1 C2 -178.84(16)
O1 C1 C2 C3 177.74(19)
N1 C1 C2 C3 -2.2(3)
C1 C2 C3 O2 -1.7(3)
C1 C2 C3 C8 177.74(17)
C4 O2 C3 C2 2.7(2)
C4 O2 C3 C8 -176.83(14)
C3 O2 C4 C5 -179.44(18)
C3 O2 C4 N1 0.4(2)
N2 N1 C4 C5 -1.2(2)
C1 N1 C4 C5 175.05(16)
N2 N1 C4 O2 178.93(15)
C1 N1 C4 O2 -4.9(3)
O2 C4 C5 C6 -179.03(18)
N1 C4 C5 C6 1.1(2)
N1 N2 C6 C5 0.0(2)
N1 N2 C6 C7 -179.82(17)
C4 C5 C6 N2 -0.7(2)
C4 C5 C6 C7 179.12(19)
C2 C3 C8 C9 -169.13(18)
O2 C3 C8 C9 10.3(2)
C2 C3 C8 C13 9.6(3)
O2 C3 C8 C13 -170.94(15)
C13 C8 C9 C10 -0.4(3)
C3 C8 C9 C10 178.37(17)
C8 C9 C10 C11 0.0(3)
C9 C10 C11 C12 0.3(3)
C10 C11 C12 C13 -0.3(3)
C11 C12 C13 C8 -0.1(3)
C9 C8 C13 C12 0.4(3)
C3 C8 C13 C12 -178.30(18)
C17 N3 C14 O3 180.0(2)
N4 N3 C14 O3 4.6(3)
C17 N3 C14 C15 -1.8(3)
N4 N3 C14 C15 -177.24(17)
O3 C14 C15 C16 177.4(2)
N3 C14 C15 C16 -0.7(3)
C14 C15 C16 O4 1.2(3)
C14 C15 C16 C21 -176.85(18)
C17 O4 C16 C15 0.7(3)
C17 O4 C16 C21 179.08(15)
C16 O4 C17 C18 177.1(2)
C16 O4 C17 N3 -3.1(3)
N4 N3 C17 C18 -0.3(2)
C14 N3 C17 C18 -176.33(18)
N4 N3 C17 O4 179.86(15)
C14 N3 C17 O4 3.8(3)
O4 C17 C18 C19 179.77(18)
N3 C17 C18 C19 0.0(2)
N3 N4 C19 C18 -0.6(2)
N3 N4 C19 C20 -179.95(17)
C17 C18 C19 N4 0.4(2)
C17 C18 C19 C20 179.73(19)
C15 C16 C21 C26 161.4(2)
O4 C16 C21 C26 -16.8(2)
C15 C16 C21 C22 -17.8(3)
O4 C16 C21 C22 163.93(16)
C26 C21 C22 C23 0.2(3)
C16 C21 C22 C23 179.40(17)
C21 C22 C23 C24 -0.3(3)
C22 C23 C24 C25 -0.4(3)
C23 C24 C25 C26 1.2(3)
C24 C25 C26 C21 -1.3(3)
C22 C21 C26 C25 0.6(3)
C16 C21 C26 C25 -178.61(18)

loop_
_cod_related_entry_id
_cod_related_entry_database
_cod_related_entry_code
1 ChemSpider 13088914
